data_4027509
loop_
_publ_author_name
'Glenn Archibald'
'Chih-Pei Lin'
'Peter Boyd'
'David Barker'
'Vittorio Caprio'

_publ_section_title
;
 A Divergent Approach to 3-Piperidinols: A Concise Syntheses of
 (+)-Swainsonine and Access to the 1-Substituted Quinolizidine Skeleton
;
_journal_name_full 'Journal of Organic Chemistry'
_journal_page_first 7968
_journal_page_last 7980
_journal_paper_doi 10.1021/jo3011914
_journal_volume 77
_journal_year 2012
_chemical_absolute_configuration rmad
_chemical_formula_moiety 'C21 H30 O3 Si'
_chemical_formula_sum 'C21 H30 O3 Si'
_chemical_formula_weight 358.54
_chemical_name_systematic
; 
 ? 
;
_space_group_IT_number 4
_symmetry_cell_setting monoclinic
_symmetry_space_group_name_Hall 'P 2yb'
_symmetry_space_group_name_H-M 'P 1 21 1'
_atom_sites_solution_hydrogens geom
_atom_sites_solution_primary direct
_atom_sites_solution_secondary difmap
_audit_creation_method SHELXL-97
_cell_angle_alpha 90.00
_cell_angle_beta 105.2230(10)
_cell_angle_gamma 90.00
_cell_formula_units_Z 2
_cell_length_a 10.6560(2)
_cell_length_b 8.08870(10)
_cell_length_c 12.7562(3)
_cell_measurement_temperature 93(2)
_cell_measurement_theta_max 26.31
_cell_measurement_theta_min 1.98
_cell_volume 1060.92(3)
_computing_structure_refinement 'SHELXL-97 (Sheldrick, 1997)'
_computing_structure_solution 'SHELXS-97 (Sheldrick, 1990)'
_diffrn_ambient_temperature 93(2)
_diffrn_measured_fraction_theta_full 0.990
_diffrn_measured_fraction_theta_max 0.990
_diffrn_measurement_device_type 'Siemens SMART APEX2 CCD'
_diffrn_measurement_method '\w scans'
_diffrn_radiation_monochromator graphite
_diffrn_radiation_source 'fine-focus sealed tube'
_diffrn_radiation_type MoK\a
_diffrn_radiation_wavelength 0.71073
_diffrn_reflns_av_R_equivalents 0.0197
_diffrn_reflns_av_sigmaI/netI 0.0346
_diffrn_reflns_limit_h_max 12
_diffrn_reflns_limit_h_min -13
_diffrn_reflns_limit_k_max 10
_diffrn_reflns_limit_k_min -9
_diffrn_reflns_limit_l_max 14
_diffrn_reflns_limit_l_min -15
_diffrn_reflns_number 6141
_diffrn_reflns_theta_full 26.31
_diffrn_reflns_theta_max 26.31
_diffrn_reflns_theta_min 1.98
_diffrn_standards_number 0
_exptl_absorpt_coefficient_mu 0.126
_exptl_absorpt_correction_T_max 0.9879
_exptl_absorpt_correction_T_min 0.9632
_exptl_absorpt_correction_type multi-scan
_exptl_absorpt_process_details 'SADABS (Sheldrick, 1996)'
_exptl_crystal_colour colourless
_exptl_crystal_density_diffrn 1.122
_exptl_crystal_description block
_exptl_crystal_F_000 388
_exptl_crystal_size_max 0.40
_exptl_crystal_size_mid 0.18
_exptl_crystal_size_min 0.10
_refine_diff_density_max 0.211
_refine_diff_density_min -0.281
_refine_diff_density_rms 0.038
_refine_ls_abs_structure_details 'Flack H D (1983), Acta Cryst. A39, 876-881'
_refine_ls_abs_structure_Flack -0.04(12)
_refine_ls_extinction_method none
_refine_ls_goodness_of_fit_ref 1.030
_refine_ls_hydrogen_treatment constr
_refine_ls_matrix_type full
_refine_ls_number_parameters 227
_refine_ls_number_reflns 3805
_refine_ls_number_restraints 1
_refine_ls_restrained_S_all 1.029
_refine_ls_R_factor_all 0.0406
_refine_ls_R_factor_gt 0.0371
_refine_ls_shift/su_max 0.001
_refine_ls_shift/su_mean 0.000
_refine_ls_structure_factor_coef Fsqd
_refine_ls_weighting_details 'calc w=1/[\s^2^(Fo^2^)+(0.0423P)^2^+0.4533P] where P=(Fo^2^+2Fc^2^)/3'
_refine_ls_weighting_scheme calc
_refine_ls_wR_factor_gt 0.0895
_refine_ls_wR_factor_ref 0.0923
_reflns_number_gt 3591
_reflns_number_total 3805
_reflns_threshold_expression >2sigma(I)
_cod_data_source_file jo3011914_si_001.cif
_cod_data_source_block shelxl
_cod_database_code 4027509

loop_
_symmetry_equiv_pos_as_xyz
'x, y, z'
'-x, y+1/2, -z'

loop_
_atom_site_label
_atom_site_type_symbol
_atom_site_fract_x
_atom_site_fract_y
_atom_site_fract_z
_atom_site_U_iso_or_equiv
_atom_site_adp_type
_atom_site_occupancy
_atom_site_symmetry_multiplicity
_atom_site_calc_flag
_atom_site_refinement_flags
Si Si 0.86049(5) 0.96897(7) 0.21393(4) 0.01884(13) Uani 1 1 d .
O1 O 0.54990(16) 0.30981(18) 0.44436(14) 0.0289(4) Uani 1 1 d .
H1 H 0.5002 0.3486 0.4773 0.043 Uiso 1 1 calc R
O2 O 0.58231(13) 0.9809(2) 0.43523(11) 0.0247(3) Uani 1 1 d .
H2A H 0.5731 1.0809 0.4408 0.037 Uiso 1 1 calc R
O3 O 0.77620(12) 0.95369(18) 0.30561(10) 0.0199(3) Uani 1 1 d .
C1 C 0.55648(19) 0.9372(3) 0.32249(16) 0.0229(4) Uani 1 1 d .
H1B H 0.5419 1.0368 0.2786 0.027 Uiso 1 1 calc R
H1C H 0.4782 0.8705 0.3019 0.027 Uiso 1 1 calc R
C2 C 0.66995(19) 0.8410(3) 0.30078(16) 0.0202(4) Uani 1 1 d .
H2B H 0.6424 0.7950 0.2272 0.024 Uiso 1 1 calc R
C3 C 0.7157(2) 0.6991(3) 0.38036(17) 0.0215(4) Uani 1 1 d .
H3A H 0.7481 0.7436 0.4531 0.026 Uiso 1 1 calc R
H3B H 0.7868 0.6419 0.3616 0.026 Uiso 1 1 calc R
C4 C 0.6065(2) 0.5757(3) 0.37934(17) 0.0205(4) Uani 1 1 d .
H4A H 0.5398 0.6301 0.4060 0.025 Uiso 1 1 calc R
H4B H 0.5674 0.5412 0.3051 0.025 Uiso 1 1 calc R
C5 C 0.6543(2) 0.4242(3) 0.4485(2) 0.0275(5) Uani 1 1 d .
H5A H 0.7217 0.3701 0.4226 0.033 Uiso 1 1 calc R
H5B H 0.6918 0.4579 0.5231 0.033 Uiso 1 1 calc R
C6 C 0.74860(19) 0.9149(3) 0.07701(16) 0.0209(4) Uani 1 1 d .
C7 C 0.6366(2) 1.0116(3) 0.03436(17) 0.0262(5) Uani 1 1 d .
H7A H 0.6213 1.1039 0.0727 0.031 Uiso 1 1 calc R
C8 C 0.5482(2) 0.9715(3) -0.06415(16) 0.0289(4) Uani 1 1 d .
H8A H 0.4749 1.0369 -0.0906 0.035 Uiso 1 1 calc R
C9 C 0.5695(2) 0.8339(3) -0.12287(18) 0.0291(5) Uani 1 1 d .
H9A H 0.5121 0.8088 -0.1895 0.035 Uiso 1 1 calc R
C10 C 0.6770(2) 0.7350(3) -0.08108(18) 0.0284(5) Uani 1 1 d .
H10A H 0.6905 0.6412 -0.1189 0.034 Uiso 1 1 calc R
C11 C 0.7653(2) 0.7751(3) 0.01746(17) 0.0246(4) Uani 1 1 d .
H11A H 0.8371 0.7073 0.0442 0.030 Uiso 1 1 calc R
C12 C 1.00310(19) 0.8228(3) 0.24662(17) 0.0244(5) Uani 1 1 d .
C13 C 1.0444(2) 0.7488(3) 0.35008(19) 0.0262(5) Uani 1 1 d .
H13A H 0.9991 0.7712 0.4016 0.031 Uiso 1 1 calc R
C14 C 1.1516(2) 0.6427(3) 0.3773(2) 0.0326(5) Uani 1 1 d .
H14A H 1.1768 0.5951 0.4460 0.039 Uiso 1 1 calc R
C15 C 1.2202(2) 0.6088(3) 0.3011(2) 0.0396(7) Uani 1 1 d .
H15A H 1.2913 0.5378 0.3187 0.048 Uiso 1 1 calc R
C16 C 1.1832(2) 0.6802(4) 0.1991(2) 0.0394(6) Uani 1 1 d .
H16A H 1.2294 0.6569 0.1483 0.047 Uiso 1 1 calc R
C17 C 1.0765(2) 0.7873(3) 0.1721(2) 0.0324(5) Uani 1 1 d .
H17A H 1.0536 0.8360 0.1037 0.039 Uiso 1 1 calc R
C18 C 0.9240(2) 1.1890(3) 0.22703(16) 0.0235(5) Uani 1 1 d .
C19 C 0.8151(3) 1.3190(3) 0.1969(2) 0.0396(6) Uani 1 1 d .
H19A H 0.8526 1.4277 0.2050 0.059 Uiso 1 1 calc R
H19B H 0.7586 1.3075 0.2439 0.059 Uiso 1 1 calc R
H19C H 0.7661 1.3030 0.1229 0.059 Uiso 1 1 calc R
C20 C 1.0176(3) 1.2145(4) 0.1551(2) 0.0445(7) Uani 1 1 d .
H20A H 1.0491 1.3262 0.1626 0.067 Uiso 1 1 calc R
H20B H 0.9725 1.1938 0.0806 0.067 Uiso 1 1 calc R
H20C H 1.0895 1.1395 0.1772 0.067 Uiso 1 1 calc R
C21 C 0.9987(3) 1.2137(3) 0.34726(19) 0.0357(6) Uani 1 1 d .
H21A H 1.0327 1.3241 0.3575 0.054 Uiso 1 1 calc R
H21B H 1.0690 1.1359 0.3665 0.054 Uiso 1 1 calc R
H21C H 0.9407 1.1965 0.3925 0.054 Uiso 1 1 calc R

loop_
_atom_site_aniso_label
_atom_site_aniso_U_11
_atom_site_aniso_U_22
_atom_site_aniso_U_33
_atom_site_aniso_U_23
_atom_site_aniso_U_13
_atom_site_aniso_U_12
Si 0.0191(2) 0.0218(3) 0.0158(2) -0.0004(2) 0.00486(18) -0.0014(2)
O1 0.0394(9) 0.0154(8) 0.0394(9) -0.0015(6) 0.0235(7) -0.0018(7)
O2 0.0333(7) 0.0152(7) 0.0310(7) -0.0011(7) 0.0178(6) 0.0017(7)
O3 0.0221(6) 0.0192(7) 0.0199(6) -0.0016(6) 0.0083(5) -0.0047(6)
C1 0.0197(9) 0.0212(12) 0.0262(10) 0.0045(8) 0.0035(8) -0.0001(8)
C2 0.0235(10) 0.0164(10) 0.0210(10) -0.0014(8) 0.0065(8) -0.0048(8)
C3 0.0223(9) 0.0175(10) 0.0259(10) 0.0014(8) 0.0086(8) -0.0005(8)
C4 0.0249(10) 0.0163(10) 0.0213(10) -0.0005(8) 0.0080(8) -0.0009(8)
C5 0.0275(11) 0.0193(11) 0.0408(12) 0.0048(9) 0.0182(10) 0.0032(8)
C6 0.0209(10) 0.0249(11) 0.0183(9) 0.0007(8) 0.0076(8) -0.0023(8)
C7 0.0279(11) 0.0259(12) 0.0234(10) -0.0017(8) 0.0043(9) 0.0017(9)
C8 0.0283(10) 0.0265(11) 0.0267(10) 0.0043(11) -0.0017(8) 0.0035(11)
C9 0.0311(11) 0.0294(12) 0.0221(11) 0.0000(9) -0.0012(9) -0.0065(10)
C10 0.0281(11) 0.0300(13) 0.0267(11) -0.0068(9) 0.0065(9) -0.0050(10)
C11 0.0220(10) 0.0267(11) 0.0254(11) -0.0026(9) 0.0067(8) 0.0013(9)
C12 0.0202(9) 0.0257(11) 0.0255(10) -0.0078(9) 0.0031(8) -0.0031(9)
C13 0.0234(10) 0.0243(12) 0.0275(11) -0.0044(9) 0.0004(9) -0.0044(9)
C14 0.0246(11) 0.0235(11) 0.0412(13) -0.0036(10) -0.0063(10) -0.0029(9)
C15 0.0197(11) 0.0322(15) 0.0596(17) -0.0147(12) -0.0024(11) 0.0008(10)
C16 0.0228(11) 0.0487(17) 0.0468(15) -0.0213(13) 0.0095(10) 0.0002(11)
C17 0.0225(10) 0.0439(15) 0.0300(12) -0.0099(10) 0.0054(9) -0.0023(10)
C18 0.0263(10) 0.0248(12) 0.0196(10) 0.0003(8) 0.0065(8) -0.0064(9)
C19 0.0463(14) 0.0206(13) 0.0469(15) 0.0026(11) 0.0037(12) -0.0040(11)
C20 0.0547(16) 0.0425(16) 0.0444(15) -0.0023(12) 0.0276(13) -0.0215(14)
C21 0.0452(14) 0.0298(13) 0.0268(12) -0.0039(10) -0.0001(10) -0.0136(12)

loop_
_atom_type_symbol
_atom_type_description
_atom_type_scat_dispersion_real
_atom_type_scat_dispersion_imag
_atom_type_scat_source
C C 0.0033 0.0016 'International Tables Vol C Tables 4.2.6.8 and 6.1.1.4'
H H 0.0000 0.0000 'International Tables Vol C Tables 4.2.6.8 and 6.1.1.4'
O O 0.0106 0.0060 'International Tables Vol C Tables 4.2.6.8 and 6.1.1.4'
Si Si 0.0817 0.0704 'International Tables Vol C Tables 4.2.6.8 and 6.1.1.4'

loop_
_geom_angle_atom_site_label_1
_geom_angle_atom_site_label_2
_geom_angle_atom_site_label_3
_geom_angle
O3 Si C12 110.64(9)
O3 Si C6 107.93(8)
C12 Si C6 109.63(9)
O3 Si C18 104.79(9)
C12 Si C18 108.72(9)
C6 Si C18 115.02(9)
C5 O1 H1 109.5
C1 O2 H2A 109.5
C2 O3 Si 125.62(12)
O2 C1 C2 110.82(15)
O2 C1 H1B 109.5
C2 C1 H1B 109.5
O2 C1 H1C 109.5
C2 C1 H1C 109.5
H1B C1 H1C 108.1
O3 C2 C1 108.71(16)
O3 C2 C3 109.71(15)
C1 C2 C3 113.19(17)
O3 C2 H2B 108.4
C1 C2 H2B 108.4
C3 C2 H2B 108.4
C2 C3 C4 112.07(16)
C2 C3 H3A 109.2
C4 C3 H3A 109.2
C2 C3 H3B 109.2
C4 C3 H3B 109.2
H3A C3 H3B 107.9
C5 C4 C3 112.55(17)
C5 C4 H4A 109.1
C3 C4 H4A 109.1
C5 C4 H4B 109.1
C3 C4 H4B 109.1
H4A C4 H4B 107.8
O1 C5 C4 111.13(17)
O1 C5 H5A 109.4
C4 C5 H5A 109.4
O1 C5 H5B 109.4
C4 C5 H5B 109.4
H5A C5 H5B 108.0
C11 C6 C7 117.00(19)
C11 C6 Si 123.33(16)
C7 C6 Si 119.52(16)
C8 C7 C6 121.4(2)
C8 C7 H7A 119.3
C6 C7 H7A 119.3
C9 C8 C7 120.2(2)
C9 C8 H8A 119.9
C7 C8 H8A 119.9
C10 C9 C8 119.35(19)
C10 C9 H9A 120.3
C8 C9 H9A 120.3
C9 C10 C11 120.4(2)
C9 C10 H10A 119.8
C11 C10 H10A 119.8
C10 C11 C6 121.7(2)
C10 C11 H11A 119.2
C6 C11 H11A 119.2
C13 C12 C17 116.9(2)
C13 C12 Si 120.60(16)
C17 C12 Si 122.48(18)
C14 C13 C12 121.8(2)
C14 C13 H13A 119.1
C12 C13 H13A 119.1
C15 C14 C13 119.6(2)
C15 C14 H14A 120.2
C13 C14 H14A 120.2
C16 C15 C14 120.3(2)
C16 C15 H15A 119.9
C14 C15 H15A 119.9
C15 C16 C17 120.2(2)
C15 C16 H16A 119.9
C17 C16 H16A 119.9
C16 C17 C12 121.3(2)
C16 C17 H17A 119.3
C12 C17 H17A 119.3
C20 C18 C19 108.9(2)
C20 C18 C21 109.3(2)
C19 C18 C21 108.5(2)
C20 C18 Si 110.27(16)
C19 C18 Si 113.01(15)
C21 C18 Si 106.73(15)
C18 C19 H19A 109.5
C18 C19 H19B 109.5
H19A C19 H19B 109.5
C18 C19 H19C 109.5
H19A C19 H19C 109.5
H19B C19 H19C 109.5
C18 C20 H20A 109.5
C18 C20 H20B 109.5
H20A C20 H20B 109.5
C18 C20 H20C 109.5
H20A C20 H20C 109.5
H20B C20 H20C 109.5
C18 C21 H21A 109.5
C18 C21 H21B 109.5
H21A C21 H21B 109.5
C18 C21 H21C 109.5
H21A C21 H21C 109.5
H21B C21 H21C 109.5

loop_
_geom_bond_atom_site_label_1
_geom_bond_atom_site_label_2
_geom_bond_distance
Si O3 1.6557(13)
Si C12 1.884(2)
Si C6 1.889(2)
Si C18 1.896(2)
O1 C5 1.437(3)
O1 H1 0.8200
O2 C1 1.436(2)
O2 H2A 0.8200
O3 C2 1.442(2)
C1 C2 1.523(3)
C1 H1B 0.9700
C1 H1C 0.9700
C2 C3 1.525(3)
C2 H2B 0.9800
C3 C4 1.530(3)
C3 H3A 0.9700
C3 H3B 0.9700
C4 C5 1.518(3)
C4 H4A 0.9700
C4 H4B 0.9700
C5 H5A 0.9700
C5 H5B 0.9700
C6 C11 1.399(3)
C6 C7 1.411(3)
C7 C8 1.396(3)
C7 H7A 0.9300
C8 C9 1.393(4)
C8 H8A 0.9300
C9 C10 1.385(3)
C9 H9A 0.9300
C10 C11 1.396(3)
C10 H10A 0.9300
C11 H11A 0.9300
C12 C13 1.410(3)
C12 C17 1.410(3)
C13 C14 1.398(3)
C13 H13A 0.9300
C14 C15 1.388(4)
C14 H14A 0.9300
C15 C16 1.383(4)
C15 H15A 0.9300
C16 C17 1.398(3)
C16 H16A 0.9300
C17 H17A 0.9300
C18 C20 1.535(3)
C18 C19 1.539(3)
C18 C21 1.544(3)
C19 H19A 0.9600
C19 H19B 0.9600
C19 H19C 0.9600
C20 H20A 0.9600
C20 H20B 0.9600
C20 H20C 0.9600
C21 H21A 0.9600
C21 H21B 0.9600
C21 H21C 0.9600
